data_7205179
loop_
_publ_author_name
'Nayak, Malabika'
'Sarkar, Sohini'
'Hazra, Susanta'
'Sparkes, Hazel A.'
'Howard, Judith A. K.'
'Mohanta, Sasankasekhar'

_publ_section_title
;
 Syntheses and crystal structures of dinuclear, trinuclear [2 \\times 1
 + 1 \\times 1] and tetranuclear [2 \\times 1 + 1 \\times 2]
 copper(ii)--d10 complexes (d10&#x21D2; ZnII, CdII, HgII and AgI)
 derived from N,N&#x2032;-ethylenebis(3-ethoxysalicylaldimine)
;
_journal_issue 1
_journal_name_full CrystEngComm
_journal_page_first 124
_journal_paper_doi 10.1039/c0ce00158a
_journal_volume 13
_journal_year 2011
_chemical_formula_moiety 'C20 H24 Ag Cu N2 O5, C20 H22 Cu N2 O4, Cl O4'
_chemical_formula_sum 'C40 H46 Ag Cl Cu2 N4 O13'
_chemical_formula_weight 1061.21
_chemical_name_systematic
;
?
;
_space_group_IT_number 14
_symmetry_cell_setting monoclinic
_symmetry_space_group_name_Hall '-P 2ybc'
_symmetry_space_group_name_H-M 'P 1 21/c 1'
_atom_sites_solution_hydrogens geom
_atom_sites_solution_primary direct
_atom_sites_solution_secondary difmap
_audit_creation_method SHELXL-97
_cell_angle_alpha 90.00
_cell_angle_beta 104.0450(10)
_cell_angle_gamma 90.00
_cell_formula_units_Z 4
_cell_length_a 14.3298(6)
_cell_length_b 13.3337(6)
_cell_length_c 22.3930(10)
_cell_measurement_reflns_used 9520
_cell_measurement_temperature 120(2)
_cell_measurement_theta_max 27.949
_cell_measurement_theta_min 2.166
_cell_volume 4150.7(3)
_computing_cell_refinement 'SMART (Bruker, 1998)'
_computing_data_collection 'SMART (Bruker, 1998)'
_computing_data_reduction 'SAINT (Bruker, 1998)'
_computing_molecular_graphics 'ORTEP3 for Windows (Farrugia, 1997)'
_computing_publication_material 'WinGX publication routines (Farrugia, 1999)'
_computing_structure_refinement 'SHELXL-97 (Sheldrick, 1997)'
_computing_structure_solution 'SHELXS-97 (Sheldrick, 1990)'
_diffrn_ambient_temperature 120(2)
_diffrn_detector_area_resol_mean 8
_diffrn_measured_fraction_theta_full 1.000
_diffrn_measured_fraction_theta_max 0.999
_diffrn_measurement_device_type 'Bruker SMART 1K CCD Detector'
_diffrn_measurement_method \w
_diffrn_radiation_monochromator graphite
_diffrn_radiation_source 'fine-focus sealed tube'
_diffrn_radiation_type MoK\a
_diffrn_radiation_wavelength 0.71073
_diffrn_reflns_av_R_equivalents 0.0573
_diffrn_reflns_av_sigmaI/netI 0.0548
_diffrn_reflns_limit_h_max 17
_diffrn_reflns_limit_h_min -17
_diffrn_reflns_limit_k_max 16
_diffrn_reflns_limit_k_min -16
_diffrn_reflns_limit_l_max 27
_diffrn_reflns_limit_l_min -27
_diffrn_reflns_number 31297
_diffrn_reflns_theta_full 25.00
_diffrn_reflns_theta_max 26.37
_diffrn_reflns_theta_min 1.79
_exptl_absorpt_coefficient_mu 1.618
_exptl_absorpt_correction_T_max 1.000
_exptl_absorpt_correction_T_min 0.838
_exptl_absorpt_correction_type multi-scan
_exptl_absorpt_process_details 'SADABS (G. Sheldrick, 1998)'
_exptl_crystal_colour red
_exptl_crystal_density_diffrn 1.698
_exptl_crystal_density_method 'not measured'
_exptl_crystal_description block
_exptl_crystal_F_000 2160
_exptl_crystal_size_max 0.40
_exptl_crystal_size_mid 0.12
_exptl_crystal_size_min 0.12
_refine_diff_density_max 0.476
_refine_diff_density_min -0.454
_refine_diff_density_rms 0.091
_refine_ls_extinction_method none
_refine_ls_goodness_of_fit_ref 1.021
_refine_ls_hydrogen_treatment mixed
_refine_ls_matrix_type full
_refine_ls_number_parameters 560
_refine_ls_number_reflns 8483
_refine_ls_number_restraints 28
_refine_ls_restrained_S_all 1.035
_refine_ls_R_factor_all 0.0604
_refine_ls_R_factor_gt 0.0360
_refine_ls_shift/su_max 0.002
_refine_ls_shift/su_mean 0.000
_refine_ls_structure_factor_coef Fsqd
_refine_ls_weighting_details 'calc w=1/[\s^2^(Fo^2^)+(0.0314P)^2^+1.1805P] where P=(Fo^2^+2Fc^2^)/3'
_refine_ls_weighting_scheme calc
_refine_ls_wR_factor_gt 0.0718
_refine_ls_wR_factor_ref 0.0784
_reflns_number_gt 6278
_reflns_number_total 8483
_reflns_threshold_expression >2sigma(I)
_cod_data_source_file C0CE00158A.TXT
_cod_data_source_block 4
_cod_depositor_comments
;

2018-03-14
Z value and formula fixed to values more according to usual
chemical conventions.                 miguel
;
_cod_original_formula_sum 'C80 H92 Ag2 Cl2 Cu4 N8 O26'
_cod_original_formula_weight 2122.42
_cod_original_formula_moiety 'C40 H48 Ag2 Cu2 N4 O10, 2(C20 H22 Cu N2 O4), 2(Cl O4)'
_cod_original_formula_units_Z 2
_cod_original_sg_symbol_H-M 'P 21/c'
_cod_database_code 7205179

loop_
_symmetry_equiv_pos_as_xyz
'x, y, z'
'-x, y+1/2, -z+1/2'
'-x, -y, -z'
'x, -y-1/2, z-1/2'

loop_
_atom_site_label
_atom_site_type_symbol
_atom_site_fract_x
_atom_site_fract_y
_atom_site_fract_z
_atom_site_U_iso_or_equiv
_atom_site_adp_type
_atom_site_occupancy
_atom_site_symmetry_multiplicity
_atom_site_calc_flag
_atom_site_refinement_flags
_atom_site_disorder_assembly
_atom_site_disorder_group
Ag1 Ag 0.213727(19) 0.85317(2) 0.042436(11) 0.02315(8) Uani 1 1 d D . .
Cu1 Cu 0.38470(3) 1.01331(3) 0.004284(18) 0.02006(10) Uani 1 1 d . . .
Cu2 Cu 0.05580(3) 0.99055(3) -0.055861(17) 0.01653(10) Uani 1 1 d . . .
Cl1 Cl 0.85560(6) 0.62548(6) 0.15752(4) 0.02437(19) Uani 1 1 d . . .
O1 O 0.31092(17) 0.70800(17) -0.06752(10) 0.0270(6) Uani 1 1 d . . .
O2 O 0.33331(16) 0.89183(17) -0.03279(9) 0.0216(5) Uani 1 1 d . . .
O3 O 0.45106(16) 0.93787(17) 0.07396(10) 0.0234(5) Uani 1 1 d . . .
O4 O 0.52759(18) 0.8065(2) 0.15445(11) 0.0324(6) Uani 1 1 d . . .
O5 O 0.34679(18) 0.7497(2) 0.06454(11) 0.0280(6) Uani 1 1 d D . .
H5A H 0.350(2) 0.739(3) 0.0277(9) 0.042 Uiso 1 1 d D . .
H5B H 0.3893(17) 0.793(2) 0.0782(15) 0.042 Uiso 1 1 d D . .
O6 O 0.11402(16) 0.67281(16) 0.00399(10) 0.0221(5) Uani 1 1 d . . .
O7 O 0.07480(15) 0.85223(16) -0.03986(9) 0.0179(5) Uani 1 1 d . . .
O8 O 0.12874(16) 1.00920(16) 0.02684(9) 0.0196(5) Uani 1 1 d . . .
O9 O 0.24766(16) 0.99594(17) 0.13381(10) 0.0232(5) Uani 1 1 d . . .
O10 O 0.81868(18) 0.61264(18) 0.09229(10) 0.0298(6) Uani 1 1 d U . .
O11 O 0.8256(2) 0.7209(2) 0.17658(12) 0.0500(8) Uani 1 1 d U . .
O12 O 0.95849(18) 0.62254(19) 0.17233(12) 0.0348(6) Uani 1 1 d U . .
O13 O 0.82042(19) 0.5467(2) 0.19008(11) 0.0408(7) Uani 1 1 d U . .
N1 N 0.3160(2) 1.0929(2) -0.06450(13) 0.0224(6) Uani 1 1 d . . .
N2 N 0.4396(2) 1.1386(2) 0.03887(13) 0.0268(7) Uani 1 1 d . . .
N3 N -0.00964(19) 0.9731(2) -0.14075(12) 0.0185(6) Uani 1 1 d . . .
N4 N 0.03641(19) 1.1321(2) -0.07119(11) 0.0176(6) Uani 1 1 d . . .
C1 C 0.3655(3) 0.5459(3) -0.0339(2) 0.0493(12) Uani 1 1 d . . .
H1A H 0.4329 0.5656 -0.0286 0.074 Uiso 1 1 calc R . .
H1B H 0.3586 0.4741 -0.0431 0.074 Uiso 1 1 calc R . .
H1C H 0.3454 0.5600 0.0041 0.074 Uiso 1 1 calc R . .
C2 C 0.3036(3) 0.6044(3) -0.08605(18) 0.0353(10) Uani 1 1 d . . .
H2A H 0.3265 0.5954 -0.1240 0.042 Uiso 1 1 calc R . .
H2B H 0.2360 0.5815 -0.0941 0.042 Uiso 1 1 calc R . .
C3 C 0.2676(2) 0.7777(3) -0.11086(15) 0.0242(8) Uani 1 1 d . . .
C4 C 0.2133(3) 0.7559(3) -0.16945(16) 0.0328(9) Uani 1 1 d . . .
H4 H 0.2015 0.6882 -0.1823 0.039 Uiso 1 1 calc R . .
C5 C 0.1760(3) 0.8345(3) -0.20959(16) 0.0349(10) Uani 1 1 d . . .
H5 H 0.1382 0.8199 -0.2497 0.042 Uiso 1 1 calc R . .
C6 C 0.1931(2) 0.9314(3) -0.19183(16) 0.0318(9) Uani 1 1 d . . .
H6 H 0.1683 0.9836 -0.2201 0.038 Uiso 1 1 calc R . .
C7 C 0.2472(2) 0.9559(3) -0.13200(15) 0.0234(8) Uani 1 1 d . . .
C8 C 0.2841(2) 0.8787(3) -0.09011(14) 0.0218(8) Uani 1 1 d . . .
C9 C 0.2657(2) 1.0603(3) -0.11610(16) 0.0258(8) Uani 1 1 d . . .
H9 H 0.2382 1.1087 -0.1464 0.031 Uiso 1 1 calc R . .
C10 C 0.3285(3) 1.2013(3) -0.05260(18) 0.0320(9) Uani 1 1 d . . .
H10A H 0.2754 1.2271 -0.0357 0.038 Uiso 1 1 calc R . .
H10B H 0.3269 1.2372 -0.0915 0.038 Uiso 1 1 calc R . .
C11 C 0.4238(3) 1.2193(3) -0.00716(17) 0.0324(9) Uani 1 1 d . . .
H11A H 0.4764 1.2198 -0.0288 0.039 Uiso 1 1 calc R . .
H11B H 0.4230 1.2851 0.0132 0.039 Uiso 1 1 calc R . .
C12 C 0.4876(3) 1.1538(3) 0.09421(17) 0.0314(9) Uani 1 1 d . . .
H12 H 0.5059 1.2209 0.1058 0.038 Uiso 1 1 calc R . .
C13 C 0.5160(2) 1.0774(3) 0.14003(16) 0.0308(9) Uani 1 1 d . . .
C14 C 0.5686(3) 1.1068(4) 0.19979(18) 0.0406(11) Uani 1 1 d . . .
H14 H 0.5789 1.1761 0.2089 0.049 Uiso 1 1 calc R . .
C15 C 0.6045(3) 1.0375(4) 0.24436(19) 0.0473(12) Uani 1 1 d . . .
H15 H 0.6380 1.0588 0.2843 0.057 Uiso 1 1 calc R . .
C16 C 0.5919(3) 0.9356(4) 0.23111(16) 0.0407(11) Uani 1 1 d . . .
H16 H 0.6177 0.8874 0.2619 0.049 Uiso 1 1 calc R . .
C17 C 0.5420(3) 0.9044(3) 0.17337(15) 0.0318(9) Uani 1 1 d . . .
C18 C 0.5001(2) 0.9744(3) 0.12684(15) 0.0263(8) Uani 1 1 d . . .
C19 C 0.5741(3) 0.7282(3) 0.19497(17) 0.0422(11) Uani 1 1 d . . .
H19A H 0.5493 0.7265 0.2325 0.051 Uiso 1 1 calc R . .
H19B H 0.6444 0.7400 0.2073 0.051 Uiso 1 1 calc R . .
C20 C 0.5530(3) 0.6314(3) 0.16069(19) 0.0483(12) Uani 1 1 d . . .
H20A H 0.4835 0.6193 0.1500 0.072 Uiso 1 1 calc R . .
H20B H 0.5857 0.5764 0.1866 0.072 Uiso 1 1 calc R . .
H20C H 0.5761 0.6348 0.1230 0.072 Uiso 1 1 calc R . .
C21 C 0.1790(3) 0.5885(3) 0.09798(16) 0.0336(9) Uani 1 1 d . . .
H21A H 0.2385 0.6274 0.1033 0.050 Uiso 1 1 calc R . .
H21B H 0.1938 0.5225 0.1172 0.050 Uiso 1 1 calc R . .
H21C H 0.1343 0.6239 0.1174 0.050 Uiso 1 1 calc R . .
C22 C 0.1336(3) 0.5755(2) 0.03027(15) 0.0270(8) Uani 1 1 d . . .
H22A H 0.1779 0.5389 0.0102 0.032 Uiso 1 1 calc R . .
H22B H 0.0732 0.5365 0.0244 0.032 Uiso 1 1 calc R . .
C23 C 0.0641(2) 0.6782(2) -0.05715(14) 0.0186(7) Uani 1 1 d . . .
C24 C 0.0351(2) 0.5971(3) -0.09511(15) 0.0221(8) Uani 1 1 d . . .
H24 H 0.0508 0.5310 -0.0801 0.027 Uiso 1 1 calc R . .
C25 C -0.0174(3) 0.6119(3) -0.15575(15) 0.0260(8) Uani 1 1 d . . .
H25 H -0.0377 0.5559 -0.1819 0.031 Uiso 1 1 calc R . .
C26 C -0.0397(2) 0.7073(3) -0.17760(15) 0.0252(8) Uani 1 1 d . . .
H26 H -0.0755 0.7165 -0.2189 0.030 Uiso 1 1 calc R . .
C27 C -0.0105(2) 0.7916(2) -0.14005(14) 0.0188(7) Uani 1 1 d . . .
C28 C 0.0435(2) 0.7780(2) -0.07852(14) 0.0182(7) Uani 1 1 d . . .
C29 C -0.0320(2) 0.8892(3) -0.16773(14) 0.0197(7) Uani 1 1 d . . .
H29 H -0.0657 0.8911 -0.2098 0.024 Uiso 1 1 calc R . .
C30 C -0.0264(2) 1.0685(2) -0.17425(14) 0.0212(8) Uani 1 1 d . . .
H30A H -0.0860 1.0644 -0.2076 0.025 Uiso 1 1 calc R . .
H30B H 0.0280 1.0835 -0.1929 0.025 Uiso 1 1 calc R . .
C31 C -0.0360(2) 1.1510(3) -0.12900(14) 0.0220(7) Uani 1 1 d . . .
H31A H -0.0251 1.2175 -0.1458 0.026 Uiso 1 1 calc R . .
H31B H -0.1014 1.1502 -0.1216 0.026 Uiso 1 1 calc R . .
C32 C 0.0747(2) 1.2035(2) -0.03537(14) 0.0195(7) Uani 1 1 d . . .
H32 H 0.0581 1.2703 -0.0486 0.023 Uiso 1 1 calc R . .
C33 C 0.1417(2) 1.1898(3) 0.02402(14) 0.0189(7) Uani 1 1 d . . .
C34 C 0.1830(2) 1.2774(3) 0.05565(15) 0.0247(8) Uani 1 1 d . . .
H34 H 0.1669 1.3413 0.0372 0.030 Uiso 1 1 calc R . .
C35 C 0.2456(3) 1.2712(3) 0.11232(16) 0.0288(9) Uani 1 1 d . . .
H35 H 0.2732 1.3305 0.1328 0.035 Uiso 1 1 calc R . .
C36 C 0.2690(2) 1.1779(3) 0.14008(15) 0.0258(8) Uani 1 1 d . . .
H36 H 0.3119 1.1740 0.1797 0.031 Uiso 1 1 calc R . .
C37 C 0.2306(2) 1.0918(3) 0.11079(14) 0.0194(7) Uani 1 1 d . . .
C38 C 0.1656(2) 1.0954(2) 0.05173(14) 0.0174(7) Uani 1 1 d . . .
C39 C 0.3051(2) 0.9866(3) 0.19599(14) 0.0268(8) Uani 1 1 d . . .
H39A H 0.2734 1.0212 0.2249 0.032 Uiso 1 1 calc R . .
H39B H 0.3692 1.0171 0.1997 0.032 Uiso 1 1 calc R . .
C40 C 0.3151(3) 0.8763(3) 0.21078(16) 0.0314(9) Uani 1 1 d . . .
H40A H 0.2513 0.8473 0.2079 0.047 Uiso 1 1 calc R . .
H40B H 0.3551 0.8672 0.2526 0.047 Uiso 1 1 calc R . .
H40C H 0.3454 0.8427 0.1814 0.047 Uiso 1 1 calc R . .

loop_
_atom_site_aniso_label
_atom_site_aniso_U_11
_atom_site_aniso_U_22
_atom_site_aniso_U_33
_atom_site_aniso_U_23
_atom_site_aniso_U_13
_atom_site_aniso_U_12
Ag1 0.02167(15) 0.02496(15) 0.02179(13) 0.00233(12) 0.00326(10) 0.00444(12)
Cu1 0.0188(2) 0.0195(2) 0.0224(2) -0.00068(18) 0.00596(17) 0.00160(18)
Cu2 0.0191(2) 0.0157(2) 0.01479(19) 0.00086(16) 0.00398(16) 0.00054(17)
Cl1 0.0297(5) 0.0198(5) 0.0212(4) -0.0022(3) 0.0015(4) 0.0027(4)
O1 0.0311(15) 0.0223(14) 0.0274(13) -0.0079(11) 0.0063(11) -0.0037(11)
O2 0.0221(13) 0.0235(13) 0.0173(11) 0.0000(10) 0.0015(10) 0.0005(11)
O3 0.0232(13) 0.0256(13) 0.0182(12) -0.0013(10) -0.0012(10) 0.0018(11)
O4 0.0292(15) 0.0442(17) 0.0217(12) 0.0099(12) 0.0021(11) 0.0080(13)
O5 0.0258(14) 0.0299(15) 0.0278(13) 0.0008(12) 0.0057(11) 0.0039(11)
O6 0.0268(14) 0.0153(12) 0.0223(12) 0.0024(10) 0.0018(10) -0.0001(10)
O7 0.0212(13) 0.0138(11) 0.0169(11) -0.0011(9) 0.0011(9) -0.0007(10)
O8 0.0229(13) 0.0159(12) 0.0184(11) -0.0010(10) 0.0022(10) -0.0001(10)
O9 0.0243(13) 0.0249(14) 0.0175(11) 0.0007(10) -0.0006(10) 0.0005(11)
O10 0.0413(15) 0.0239(12) 0.0215(11) -0.0001(10) 0.0022(10) 0.0018(11)
O11 0.0595(17) 0.0390(15) 0.0419(14) -0.0182(13) -0.0065(13) 0.0213(13)
O12 0.0283(14) 0.0316(14) 0.0425(14) -0.0004(12) 0.0046(11) -0.0033(11)
O13 0.0424(15) 0.0516(16) 0.0283(13) 0.0054(12) 0.0084(11) -0.0154(13)
N1 0.0208(16) 0.0210(16) 0.0300(16) 0.0068(13) 0.0148(13) 0.0046(13)
N2 0.0231(17) 0.0249(17) 0.0369(18) -0.0050(14) 0.0161(14) -0.0013(14)
N3 0.0182(15) 0.0201(15) 0.0182(14) 0.0040(12) 0.0062(12) 0.0028(12)
N4 0.0182(15) 0.0186(15) 0.0175(13) 0.0001(12) 0.0075(11) 0.0003(12)
C1 0.039(3) 0.024(2) 0.081(3) -0.011(2) 0.006(2) 0.000(2)
C2 0.034(2) 0.024(2) 0.050(2) -0.0188(19) 0.0127(19) -0.0066(18)
C3 0.0169(18) 0.031(2) 0.0261(18) -0.0044(16) 0.0076(15) -0.0018(16)
C4 0.025(2) 0.046(3) 0.029(2) -0.0148(19) 0.0115(17) -0.0083(19)
C5 0.022(2) 0.062(3) 0.0203(18) -0.0084(19) 0.0041(16) -0.003(2)
C6 0.0173(19) 0.056(3) 0.0221(18) 0.0041(18) 0.0045(15) 0.0100(19)
C7 0.0129(18) 0.038(2) 0.0212(17) 0.0045(16) 0.0073(14) 0.0054(16)
C8 0.0126(17) 0.035(2) 0.0183(16) 0.0003(15) 0.0050(14) 0.0007(15)
C9 0.0163(19) 0.038(2) 0.0252(19) 0.0142(17) 0.0093(15) 0.0086(17)
C10 0.032(2) 0.022(2) 0.049(2) 0.0091(18) 0.0247(19) 0.0051(17)
C11 0.038(2) 0.021(2) 0.047(2) -0.0011(18) 0.0253(19) 0.0011(17)
C12 0.026(2) 0.033(2) 0.042(2) -0.0175(19) 0.0216(18) -0.0082(18)
C13 0.0173(19) 0.049(3) 0.029(2) -0.0149(18) 0.0118(16) -0.0048(18)
C14 0.025(2) 0.066(3) 0.035(2) -0.024(2) 0.0174(18) -0.013(2)
C15 0.026(2) 0.090(4) 0.028(2) -0.024(2) 0.0093(18) -0.014(2)
C16 0.027(2) 0.076(3) 0.0196(19) -0.004(2) 0.0058(16) 0.002(2)
C17 0.018(2) 0.058(3) 0.0200(18) 0.0007(19) 0.0062(15) 0.0027(19)
C18 0.0139(18) 0.043(2) 0.0250(18) -0.0080(17) 0.0111(15) -0.0032(17)
C19 0.030(2) 0.070(3) 0.028(2) 0.027(2) 0.0072(18) 0.009(2)
C20 0.047(3) 0.051(3) 0.047(3) 0.030(2) 0.012(2) 0.012(2)
C21 0.040(2) 0.024(2) 0.032(2) 0.0077(17) -0.0019(18) -0.0021(18)
C22 0.029(2) 0.0173(19) 0.032(2) 0.0068(16) 0.0039(16) 0.0032(16)
C23 0.0192(18) 0.0194(18) 0.0171(16) -0.0010(14) 0.0041(14) 0.0012(14)
C24 0.0239(19) 0.0182(18) 0.0256(18) 0.0033(15) 0.0086(15) 0.0023(15)
C25 0.031(2) 0.0222(19) 0.0238(18) -0.0080(15) 0.0040(16) 0.0002(16)
C26 0.025(2) 0.030(2) 0.0202(17) -0.0038(16) 0.0033(15) 0.0013(16)
C27 0.0192(18) 0.0183(18) 0.0199(16) -0.0004(14) 0.0066(14) 0.0021(15)
C28 0.0153(18) 0.0205(18) 0.0203(16) -0.0016(14) 0.0074(14) -0.0005(14)
C29 0.0191(18) 0.0257(19) 0.0132(15) -0.0017(14) 0.0015(13) 0.0020(15)
C30 0.0244(19) 0.0227(19) 0.0159(16) 0.0020(14) 0.0042(14) 0.0020(15)
C31 0.0186(18) 0.0237(19) 0.0232(17) 0.0079(15) 0.0039(14) 0.0025(15)
C32 0.0205(19) 0.0150(17) 0.0263(17) 0.0014(15) 0.0123(15) 0.0025(14)
C33 0.0150(18) 0.0214(18) 0.0227(17) -0.0019(15) 0.0095(14) 0.0003(14)
C34 0.029(2) 0.0178(19) 0.0298(19) -0.0041(15) 0.0124(16) -0.0045(16)
C35 0.031(2) 0.025(2) 0.032(2) -0.0137(17) 0.0086(17) -0.0030(17)
C36 0.022(2) 0.032(2) 0.0220(17) -0.0097(16) 0.0024(15) -0.0018(16)
C37 0.0197(18) 0.0227(19) 0.0166(16) -0.0027(14) 0.0059(14) 0.0007(15)
C38 0.0158(17) 0.0194(18) 0.0188(16) -0.0043(14) 0.0079(14) -0.0028(14)
C39 0.0214(19) 0.044(2) 0.0147(16) -0.0032(16) 0.0041(14) -0.0012(17)
C40 0.024(2) 0.047(3) 0.0206(18) 0.0075(17) -0.0001(15) 0.0030(18)

loop_
_atom_type_symbol
_atom_type_description
_atom_type_scat_dispersion_real
_atom_type_scat_dispersion_imag
_atom_type_scat_source
C C 0.0033 0.0016 'International Tables Vol C Tables 4.2.6.8 and 6.1.1.4'
H H 0.0000 0.0000 'International Tables Vol C Tables 4.2.6.8 and 6.1.1.4'
N N 0.0061 0.0033 'International Tables Vol C Tables 4.2.6.8 and 6.1.1.4'
O O 0.0106 0.0060 'International Tables Vol C Tables 4.2.6.8 and 6.1.1.4'
Cl Cl 0.1484 0.1585 'International Tables Vol C Tables 4.2.6.8 and 6.1.1.4'
Cu Cu 0.3201 1.2651 'International Tables Vol C Tables 4.2.6.8 and 6.1.1.4'
Ag Ag -0.8971 1.1015 'International Tables Vol C Tables 4.2.6.8 and 6.1.1.4'

loop_
_geom_angle_atom_site_label_1
_geom_angle_atom_site_label_2
_geom_angle_atom_site_label_3
_geom_angle
_geom_angle_site_symmetry_1
_geom_angle_site_symmetry_3
_geom_angle_publ_flag
O5 Ag1 O7 131.32(8) . . ?
O5 Ag1 O8 156.31(8) . . ?
O7 Ag1 O8 65.67(7) . . ?
O2 Cu1 O3 88.34(9) . . ?
O2 Cu1 N2 177.31(11) . . ?
O3 Cu1 N2 93.13(11) . . ?
O2 Cu1 N1 92.96(11) . . ?
O3 Cu1 N1 178.05(11) . . ?
N2 Cu1 N1 85.62(13) . . ?
O7 Cu2 O8 85.60(9) . . ?
O7 Cu2 N3 94.76(10) . . ?
O8 Cu2 N3 176.14(10) . . ?
O7 Cu2 N4 179.31(10) . . ?
O8 Cu2 N4 93.81(10) . . ?
N3 Cu2 N4 85.85(11) . . ?
O12 Cl1 O10 109.67(15) . . ?
O12 Cl1 O13 109.31(16) . . ?
O10 Cl1 O13 109.88(15) . . ?
O12 Cl1 O11 108.70(17) . . ?
O10 Cl1 O11 110.09(15) . . ?
O13 Cl1 O11 109.17(18) . . ?
C3 O1 C2 117.1(3) . . ?
C8 O2 Cu1 127.0(2) . . ?
C18 O3 Cu1 126.4(2) . . ?
C17 O4 C19 118.9(3) . . ?
Ag1 O5 H5A 98(2) . . ?
Ag1 O5 H5B 99(2) . . ?
H5A O5 H5B 105(3) . . ?
C23 O6 C22 117.3(3) . . ?
C28 O7 Cu2 126.77(19) . . ?
C28 O7 Ag1 127.12(19) . . ?
Cu2 O7 Ag1 101.45(9) . . ?
C38 O8 Cu2 126.0(2) . . ?
C38 O8 Ag1 123.64(19) . . ?
Cu2 O8 Ag1 99.65(9) . . ?
C37 O9 C39 116.7(3) . . ?
C9 N1 C10 120.9(3) . . ?
C9 N1 Cu1 126.8(3) . . ?
C10 N1 Cu1 112.3(2) . . ?
C12 N2 C11 121.3(3) . . ?
C12 N2 Cu1 126.7(3) . . ?
C11 N2 Cu1 112.0(2) . . ?
C29 N3 C30 121.9(3) . . ?
C29 N3 Cu2 125.6(2) . . ?
C30 N3 Cu2 112.4(2) . . ?
C32 N4 C31 121.9(3) . . ?
C32 N4 Cu2 126.6(2) . . ?
C31 N4 Cu2 111.4(2) . . ?
C2 C1 H1A 109.5 . . ?
C2 C1 H1B 109.5 . . ?
H1A C1 H1B 109.5 . . ?
C2 C1 H1C 109.5 . . ?
H1A C1 H1C 109.5 . . ?
H1B C1 H1C 109.5 . . ?
O1 C2 C1 106.6(3) . . ?
O1 C2 H2A 110.4 . . ?
C1 C2 H2A 110.4 . . ?
O1 C2 H2B 110.4 . . ?
C1 C2 H2B 110.4 . . ?
H2A C2 H2B 108.6 . . ?
O1 C3 C4 125.4(3) . . ?
O1 C3 C8 113.4(3) . . ?
C4 C3 C8 121.2(3) . . ?
C3 C4 C5 119.4(4) . . ?
C3 C4 H4 120.3 . . ?
C5 C4 H4 120.3 . . ?
C6 C5 C4 120.7(3) . . ?
C6 C5 H5 119.6 . . ?
C4 C5 H5 119.6 . . ?
C5 C6 C7 121.1(4) . . ?
C5 C6 H6 119.4 . . ?
C7 C6 H6 119.4 . . ?
C8 C7 C6 119.6(3) . . ?
C8 C7 C9 121.6(3) . . ?
C6 C7 C9 118.8(3) . . ?
O2 C8 C7 125.3(3) . . ?
O2 C8 C3 116.7(3) . . ?
C7 C8 C3 117.9(3) . . ?
N1 C9 C7 125.3(3) . . ?
N1 C9 H9 117.3 . . ?
C7 C9 H9 117.3 . . ?
N1 C10 C11 109.2(3) . . ?
N1 C10 H10A 109.8 . . ?
C11 C10 H10A 109.8 . . ?
N1 C10 H10B 109.8 . . ?
C11 C10 H10B 109.8 . . ?
H10A C10 H10B 108.3 . . ?
N2 C11 C10 108.4(3) . . ?
N2 C11 H11A 110.0 . . ?
C10 C11 H11A 110.0 . . ?
N2 C11 H11B 110.0 . . ?
C10 C11 H11B 110.0 . . ?
H11A C11 H11B 108.4 . . ?
N2 C12 C13 125.0(4) . . ?
N2 C12 H12 117.5 . . ?
C13 C12 H12 117.5 . . ?
C18 C13 C14 119.1(4) . . ?
C18 C13 C12 122.6(3) . . ?
C14 C13 C12 118.1(4) . . ?
C15 C14 C13 121.4(4) . . ?
C15 C14 H14 119.3 . . ?
C13 C14 H14 119.3 . . ?
C14 C15 C16 119.8(4) . . ?
C14 C15 H15 120.1 . . ?
C16 C15 H15 120.1 . . ?
C17 C16 C15 120.3(4) . . ?
C17 C16 H16 119.8 . . ?
C15 C16 H16 119.8 . . ?
O4 C17 C16 125.5(4) . . ?
O4 C17 C18 113.2(3) . . ?
C16 C17 C18 121.3(4) . . ?
O3 C18 C13 125.0(3) . . ?
O3 C18 C17 117.1(3) . . ?
C13 C18 C17 117.9(3) . . ?
O4 C19 C20 107.3(3) . . ?
O4 C19 H19A 110.2 . . ?
C20 C19 H19A 110.2 . . ?
O4 C19 H19B 110.2 . . ?
C20 C19 H19B 110.2 . . ?
H19A C19 H19B 108.5 . . ?
C19 C20 H20A 109.5 . . ?
C19 C20 H20B 109.5 . . ?
H20A C20 H20B 109.5 . . ?
C19 C20 H20C 109.5 . . ?
H20A C20 H20C 109.5 . . ?
H20B C20 H20C 109.5 . . ?
C22 C21 H21A 109.5 . . ?
C22 C21 H21B 109.5 . . ?
H21A C21 H21B 109.5 . . ?
C22 C21 H21C 109.5 . . ?
H21A C21 H21C 109.5 . . ?
H21B C21 H21C 109.5 . . ?
O6 C22 C21 107.7(3) . . ?
O6 C22 H22A 110.2 . . ?
C21 C22 H22A 110.2 . . ?
O6 C22 H22B 110.2 . . ?
C21 C22 H22B 110.2 . . ?
H22A C22 H22B 108.5 . . ?
C24 C23 O6 125.2(3) . . ?
C24 C23 C28 121.4(3) . . ?
O6 C23 C28 113.4(3) . . ?
C23 C24 C25 120.0(3) . . ?
C23 C24 H24 120.0 . . ?
C25 C24 H24 120.0 . . ?
C26 C25 C24 120.1(3) . . ?
C26 C25 H25 119.9 . . ?
C24 C25 H25 119.9 . . ?
C25 C26 C27 121.2(3) . . ?
C25 C26 H26 119.4 . . ?
C27 C26 H26 119.4 . . ?
C26 C27 C28 119.4(3) . . ?
C26 C27 C29 117.6(3) . . ?
C28 C27 C29 122.9(3) . . ?
O7 C28 C27 124.0(3) . . ?
O7 C28 C23 118.2(3) . . ?
C27 C28 C23 117.9(3) . . ?
N3 C29 C27 125.8(3) . . ?
N3 C29 H29 117.1 . . ?
C27 C29 H29 117.1 . . ?
N3 C30 C31 108.4(2) . . ?
N3 C30 H30A 110.0 . . ?
C31 C30 H30A 110.0 . . ?
N3 C30 H30B 110.0 . . ?
C31 C30 H30B 110.0 . . ?
H30A C30 H30B 108.4 . . ?
N4 C31 C30 107.7(3) . . ?
N4 C31 H31A 110.2 . . ?
C30 C31 H31A 110.2 . . ?
N4 C31 H31B 110.2 . . ?
C30 C31 H31B 110.2 . . ?
H31A C31 H31B 108.5 . . ?
N4 C32 C33 124.6(3) . . ?
N4 C32 H32 117.7 . . ?
C33 C32 H32 117.7 . . ?
C38 C33 C34 119.3(3) . . ?
C38 C33 C32 123.6(3) . . ?
C34 C33 C32 117.1(3) . . ?
C35 C34 C33 120.9(3) . . ?
C35 C34 H34 119.6 . . ?
C33 C34 H34 119.6 . . ?
C34 C35 C36 120.0(3) . . ?
C34 C35 H35 120.0 . . ?
C36 C35 H35 120.0 . . ?
C37 C36 C35 120.6(3) . . ?
C37 C36 H36 119.7 . . ?
C35 C36 H36 119.7 . . ?
C36 C37 O9 125.8(3) . . ?
C36 C37 C38 120.9(3) . . ?
O9 C37 C38 113.4(3) . . ?
O8 C38 C33 124.0(3) . . ?
O8 C38 C37 117.7(3) . . ?
C33 C38 C37 118.3(3) . . ?
O9 C39 C40 107.4(3) . . ?
O9 C39 H39A 110.2 . . ?
C40 C39 H39A 110.2 . . ?
O9 C39 H39B 110.2 . . ?
C40 C39 H39B 110.2 . . ?
H39A C39 H39B 108.5 . . ?
C39 C40 H40A 109.5 . . ?
C39 C40 H40B 109.5 . . ?
H40A C40 H40B 109.5 . . ?
C39 C40 H40C 109.5 . . ?
H40A C40 H40C 109.5 . . ?
H40B C40 H40C 109.5 . . ?

loop_
_geom_bond_atom_site_label_1
_geom_bond_atom_site_label_2
_geom_bond_distance
_geom_bond_site_symmetry_2
_geom_bond_publ_flag
Ag1 O5 2.308(3) . ?
Ag1 O7 2.362(2) . ?
Ag1 O8 2.393(2) . ?
Cu1 O2 1.886(2) . ?
Cu1 O3 1.905(2) . ?
Cu1 N2 1.928(3) . ?
Cu1 N1 1.932(3) . ?
Cu2 O7 1.886(2) . ?
Cu2 O8 1.909(2) . ?
Cu2 N3 1.919(3) . ?
Cu2 N4 1.927(3) . ?
Cl1 O12 1.431(3) . ?
Cl1 O10 1.438(2) . ?
Cl1 O13 1.438(3) . ?
Cl1 O11 1.440(3) . ?
O1 C3 1.378(4) . ?
O1 C2 1.439(4) . ?
O2 C8 1.318(4) . ?
O3 C18 1.315(4) . ?
O4 C17 1.372(5) . ?
O4 C19 1.436(4) . ?
O5 H5A 0.852(18) . ?
O5 H5B 0.841(18) . ?
O6 C23 1.384(4) . ?
O6 C22 1.425(4) . ?
O7 C28 1.320(4) . ?
O8 C38 1.329(4) . ?
O9 C37 1.377(4) . ?
O9 C39 1.441(4) . ?
N1 C9 1.280(4) . ?
N1 C10 1.473(4) . ?
N2 C12 1.279(4) . ?
N2 C11 1.469(4) . ?
N3 C29 1.275(4) . ?
N3 C30 1.467(4) . ?
N4 C32 1.280(4) . ?
N4 C31 1.471(4) . ?
C1 C2 1.501(5) . ?
C1 H1A 0.9800 . ?
C1 H1B 0.9800 . ?
C1 H1C 0.9800 . ?
C2 H2A 0.9900 . ?
C2 H2B 0.9900 . ?
C3 C4 1.384(5) . ?
C3 C8 1.425(5) . ?
C4 C5 1.400(5) . ?
C4 H4 0.9500 . ?
C5 C6 1.356(5) . ?
C5 H5 0.9500 . ?
C6 C7 1.414(5) . ?
C6 H6 0.9500 . ?
C7 C8 1.407(5) . ?
C7 C9 1.445(5) . ?
C9 H9 0.9500 . ?
C10 C11 1.512(5) . ?
C10 H10A 0.9900 . ?
C10 H10B 0.9900 . ?
C11 H11A 0.9900 . ?
C11 H11B 0.9900 . ?
C12 C13 1.433(5) . ?
C12 H12 0.9500 . ?
C13 C18 1.412(5) . ?
C13 C14 1.422(5) . ?
C14 C15 1.366(6) . ?
C14 H14 0.9500 . ?
C15 C16 1.393(6) . ?
C15 H15 0.9500 . ?
C16 C17 1.381(5) . ?
C16 H16 0.9500 . ?
C17 C18 1.420(5) . ?
C19 C20 1.496(6) . ?
C19 H19A 0.9900 . ?
C19 H19B 0.9900 . ?
C20 H20A 0.9800 . ?
C20 H20B 0.9800 . ?
C20 H20C 0.9800 . ?
C21 C22 1.508(5) . ?
C21 H21A 0.9800 . ?
C21 H21B 0.9800 . ?
C21 H21C 0.9800 . ?
C22 H22A 0.9900 . ?
C22 H22B 0.9900 . ?
C23 C24 1.376(4) . ?
C23 C28 1.420(4) . ?
C24 C25 1.398(5) . ?
C24 H24 0.9500 . ?
C25 C26 1.372(5) . ?
C25 H25 0.9500 . ?
C26 C27 1.406(4) . ?
C26 H26 0.9500 . ?
C27 C28 1.419(4) . ?
C27 C29 1.441(4) . ?
C29 H29 0.9500 . ?
C30 C31 1.524(4) . ?
C30 H30A 0.9900 . ?
C30 H30B 0.9900 . ?
C31 H31A 0.9900 . ?
C31 H31B 0.9900 . ?
C32 C33 1.451(4) . ?
C32 H32 0.9500 . ?
C33 C38 1.408(5) . ?
C33 C34 1.420(5) . ?
C34 C35 1.367(5) . ?
C34 H34 0.9500 . ?
C35 C36 1.395(5) . ?
C35 H35 0.9500 . ?
C36 C37 1.370(5) . ?
C36 H36 0.9500 . ?
C37 C38 1.422(4) . ?
C39 C40 1.506(5) . ?
C39 H39A 0.9900 . ?
C39 H39B 0.9900 . ?
C40 H40A 0.9800 . ?
C40 H40B 0.9800 . ?
C40 H40C 0.9800 . ?

loop_
_geom_hbond_atom_site_label_D
_geom_hbond_atom_site_label_H
_geom_hbond_atom_site_label_A
_geom_hbond_distance_DH
_geom_hbond_distance_HA
_geom_hbond_distance_DA
_geom_hbond_angle_DHA
_geom_hbond_site_symmetry_A
O5 H5A O1 0.852(18) 2.11(2) 2.929(3) 161(3) .
O5 H5A O2 0.852(18) 2.43(3) 2.859(3) 112(3) .
O5 H5B O3 0.841(18) 2.14(2) 2.902(3) 151(3) .
O5 H5B O4 0.841(18) 2.29(2) 2.968(3) 138(3) .
